data_2100976
loop_
_publ_author_name
'Hiraguchi, H.'
'Hashizume, H.'
'Sasaki, S.'
'Nakano, S.'
'Fukunaga, O.'

_publ_section_title
;
 Structure of a high-pressure polymorph of Mg~3~BN~3~ determined from
 X-ray powder data
;
_journal_issue 3
_journal_name_full 'Acta Crystallographica Section B'
_journal_page_first 478
_journal_page_last 483
_journal_paper_doi 10.1107/S0108768192013533
_journal_volume 49
_journal_year 1993
_chemical_formula_sum 'B Mg3 N3'
_symmetry_cell_setting orthorhombic
_symmetry_space_group_name_Hall '-P 2 2'
_symmetry_space_group_name_H-M 'P m m m'
_cell_angle_alpha 90.
_cell_angle_beta 90.
_cell_angle_gamma 90.
_cell_formula_units_Z 1
_cell_length_a 3.0933(2)
_cell_length_b 3.1336(2)
_cell_length_c 7.7005(5)
_cell_volume 74.642(8)
_diffrn_radiation_type Cu
_diffrn_radiation_wavelength 1.54184
_cod_data_source_file oh0030.cif
_cod_data_source_block oh0030a
_cod_original_cell_volume 74.6
_cod_original_formula_sum 'B1 Mg3 N3'
_cod_database_code 2100976

loop_
_atom_site_label
_atom_site_fract_x
_atom_site_fract_y
_atom_site_fract_z
Mg(1) .0 .0 .0
Mg(2) .5 .5 .2670(3)
N(1) .5 .5 .0
N(2) .0 .0 .3263(5)
B .0 .0 .5

loop_
_geom_bond_atom_site_label_1
_geom_bond_atom_site_label_2
_geom_bond_distance
Mg(1) N(1) 2.202
Mg(1) N(2) 2.512
Mg(2) N(1) 2.056
Mg(2) N(2) 2.248
B N(2) 1.338
